data_7104338
loop_
_publ_author_name
'Raatikainen, Kari'
'Huuskonen, Juhani'
'Lahtinen, Manu'
'Metrangolo, Pierangelo'
'Rissanen, Kari'

_publ_section_title
;
 Halogen bonding drives the self-assembly of piperazine cyclophanes
 into tubular structures.
;
_journal_issue 16
_journal_name_full 'Chemical communications (Cambridge, England)'
_journal_page_first 2160
_journal_page_last 2162
_journal_paper_doi 10.1039/b901473j
_journal_volume 34
_journal_year 2009
_chemical_compound_source 'synthesis as described'
_chemical_formula_moiety '2(C37 H42 N6), 2(C6 F4 I2), C H Cl3'
_chemical_formula_sum 'C87 H85 Cl3 F8 I4 N12'
_chemical_formula_weight 2064.62
_chemical_name_systematic
;
?
;
_space_group_IT_number 14
_symmetry_cell_setting monoclinic
_symmetry_Int_Tables_number 14
_symmetry_space_group_name_Hall '-P 2yn'
_symmetry_space_group_name_H-M 'P 1 21/n 1'
_atom_sites_solution_hydrogens geom
_atom_sites_solution_primary direct
_atom_sites_solution_secondary difmap
_audit_creation_date 2009-02-10T11:54:46-00:00
_audit_creation_method 'WinGX routine CIF_UPDATE'
_cell_angle_alpha 90
_cell_angle_beta 95.906(2)
_cell_angle_gamma 90
_cell_formula_units_Z 2
_cell_length_a 5.9855(2)
_cell_length_b 33.6650(10)
_cell_length_c 22.8345(8)
_cell_measurement_reflns_used 10143
_cell_measurement_temperature 173(2)
_cell_measurement_theta_max 63.48
_cell_measurement_theta_min 2.35
_cell_measurement_wavelength 1.54184
_cell_volume 4576.8(3)
_computing_cell_refinement 'HKL Scalepack (Otwinowski & Minor 1997)'
_computing_data_collection 'Collect (Bruker AXS BV, 1997-2004)'
_computing_data_reduction 'HKL Denzo and Scalepack (Otwinowski & Minor 1997)'
_computing_molecular_graphics 'Ortep-3 for Windows (Farrugia, 1997)'
_computing_publication_material 'WinGX publication routines (Farrugia, 1999)'
_computing_structure_refinement 'SHELXL-97 (Sheldrick, 1997)'
_computing_structure_solution 'SIR97 (Giacovazzo et al, 1997)'
_diffrn_ambient_temperature 173(2)
_diffrn_detector 'CCD plate'
_diffrn_detector_area_resol_mean 9
_diffrn_measured_fraction_theta_full 0.979
_diffrn_measured_fraction_theta_max 0.979
_diffrn_measurement_device '95mm CCD camera on \k-goniostat'
_diffrn_measurement_device_type KappaCCD
_diffrn_measurement_method 'CCD rotation images, thick slices'
_diffrn_orient_matrix_type 'by Bruker AXS Collect from scalepack cell'
_diffrn_orient_matrix_UB_11 -0.449388E-1
_diffrn_orient_matrix_UB_12 -0.247923E-1
_diffrn_orient_matrix_UB_13 0.198727E-1
_diffrn_orient_matrix_UB_21 0.146815
_diffrn_orient_matrix_UB_22 0
_diffrn_orient_matrix_UB_23 0.252323E-1
_diffrn_orient_matrix_UB_31 -0.680955E-1
_diffrn_orient_matrix_UB_32 0.163614E-1
_diffrn_orient_matrix_UB_33 0.301129E-1
_diffrn_radiation_monochromator graphite
_diffrn_radiation_probe x-ray
_diffrn_radiation_type CuK\a
_diffrn_radiation_wavelength 1.54184
_diffrn_reflns_av_R_equivalents 0.0691
_diffrn_reflns_av_unetI/netI 0.0675
_diffrn_reflns_limit_h_max 6
_diffrn_reflns_limit_h_min -6
_diffrn_reflns_limit_k_max 38
_diffrn_reflns_limit_k_min -39
_diffrn_reflns_limit_l_max 26
_diffrn_reflns_limit_l_min -26
_diffrn_reflns_number 13440
_diffrn_reflns_theta_full 63.48
_diffrn_reflns_theta_max 63.48
_diffrn_reflns_theta_min 2.35
_diffrn_source 'Enraf Nonius FR590'
_exptl_absorpt_coefficient_mu 12.037
_exptl_absorpt_correction_T_max 0.299
_exptl_absorpt_correction_T_min 0.068
_exptl_absorpt_correction_type multi-scan
_exptl_absorpt_process_details '(Blessing et al., 1995)'
_exptl_crystal_colour orange
_exptl_crystal_density_diffrn 1.498
_exptl_crystal_density_method 'not measured'
_exptl_crystal_description plate
_exptl_crystal_F_000 2052
_exptl_crystal_size_max 0.4
_exptl_crystal_size_mid 0.2
_exptl_crystal_size_min 0.1
_refine_diff_density_max 1.502
_refine_diff_density_min -1.515
_refine_diff_density_rms 0.177
_refine_ls_extinction_method none
_refine_ls_goodness_of_fit_ref 1.077
_refine_ls_hydrogen_treatment constr
_refine_ls_matrix_type full
_refine_ls_number_parameters 528
_refine_ls_number_reflns 7310
_refine_ls_number_restraints 14
_refine_ls_restrained_S_all 1.077
_refine_ls_R_factor_all 0.0689
_refine_ls_R_factor_gt 0.0594
_refine_ls_shift/su_max 0.002
_refine_ls_shift/su_mean 0
_refine_ls_structure_factor_coef Fsqd
_refine_ls_weighting_details 'calc w=1/[\s^2^(Fo^2^)+(0.0951P)^2^+12.1523P] where P=(Fo^2^+2Fc^2^)/3'
_refine_ls_weighting_scheme calc
_refine_ls_wR_factor_gt 0.1613
_refine_ls_wR_factor_ref 0.17
_reflns_number_gt 6224
_reflns_number_total 7310
_reflns_threshold_expression >2sigma(I)
_cod_data_source_file b901473j.txt
_cod_data_source_block 2
_cod_original_sg_symbol_H-M 'P 21/n'
_cod_database_code 7104338

loop_
_symmetry_equiv_pos_as_xyz
'x, y, z'
'-x+1/2, y+1/2, -z+1/2'
'-x, -y, -z'
'x-1/2, -y-1/2, z-1/2'

loop_
_atom_site_label
_atom_site_type_symbol
_atom_site_fract_x
_atom_site_fract_y
_atom_site_fract_z
_atom_site_U_iso_or_equiv
_atom_site_adp_type
_atom_site_occupancy
_atom_site_symmetry_multiplicity
_atom_site_calc_flag
_atom_site_refinement_flags
_atom_site_disorder_assembly
_atom_site_disorder_group
C1 C 0.554(3) 0.7934(3) 0.7561(4) 0.084(4) Uani 1 1 d . . .
H1A H 0.7111 0.8029 0.7567 0.101 Uiso 1 1 calc R . .
H1B H 0.458 0.8169 0.7604 0.101 Uiso 1 1 calc R . .
C2 C 0.5388(17) 0.7662(2) 0.8088(4) 0.053(2) Uani 1 1 d . . .
C3 C 0.6907(16) 0.7363(3) 0.8208(4) 0.060(2) Uani 1 1 d . . .
H3 H 0.8012 0.7317 0.7945 0.072 Uiso 1 1 calc R . .
C4 C 0.6885(15) 0.7125(3) 0.8699(4) 0.054(2) Uani 1 1 d . . .
H4 H 0.7981 0.6922 0.877 0.065 Uiso 1 1 calc R . .
C5 C 0.5284(13) 0.7178(2) 0.9092(3) 0.0377(16) Uani 1 1 d . . .
C6 C 0.3720(15) 0.7474(2) 0.8969(4) 0.050(2) Uani 1 1 d . . .
H6 H 0.2582 0.7515 0.9223 0.06 Uiso 1 1 calc R . .
C7 C 0.3789(18) 0.7714(2) 0.8473(4) 0.060(3) Uani 1 1 d . . .
H7 H 0.2706 0.792 0.84 0.072 Uiso 1 1 calc R . .
C8 C 0.5409(14) 0.6932(2) 0.9640(3) 0.0434(18) Uani 1 1 d . . .
H8A H 0.6986 0.6924 0.982 0.052 Uiso 1 1 calc R . .
H8B H 0.45 0.7061 0.9925 0.052 Uiso 1 1 calc R . .
N9 N 0.4607(10) 0.65253(16) 0.9535(2) 0.0305(12) Uani 1 1 d . . .
C10 C 0.5445(12) 0.6265(2) 1.0016(3) 0.0334(15) Uani 1 1 d . . .
H10A H 0.4867 0.6354 1.0385 0.04 Uiso 1 1 calc R . .
H10B H 0.7106 0.6277 1.0072 0.04 Uiso 1 1 calc R . .
C11 C 0.4687(12) 0.5841(2) 0.9877(3) 0.0333(15) Uani 1 1 d . . .
H11A H 0.5254 0.5753 0.9506 0.04 Uiso 1 1 calc R . .
H11B H 0.5311 0.5662 1.0197 0.04 Uiso 1 1 calc R . .
N12 N 0.2235(9) 0.58200(16) 0.9819(2) 0.0273(11) Uani 1 1 d . . .
C13 C 0.1332(11) 0.6095(2) 0.9353(3) 0.0332(15) Uani 1 1 d . . .
H13A H -0.0329 0.6092 0.9326 0.04 Uiso 1 1 calc R . .
H13B H 0.1788 0.6005 0.897 0.04 Uiso 1 1 calc R . .
C14 C 0.2165(12) 0.6513(2) 0.9473(3) 0.0371(16) Uani 1 1 d . . .
H14A H 0.1575 0.6689 0.9145 0.044 Uiso 1 1 calc R . .
H14B H 0.1603 0.6613 0.9838 0.044 Uiso 1 1 calc R . .
C15 C 0.1324(12) 0.5413(2) 0.9738(3) 0.0341(15) Uani 1 1 d . . .
H15A H -0.0269 0.5416 0.9819 0.041 Uiso 1 1 calc R . .
H15B H 0.2151 0.5237 1.0032 0.041 Uiso 1 1 calc R . .
C16 C 0.1459(12) 0.5239(2) 0.9130(3) 0.0318(15) Uani 1 1 d . . .
C17 C 0.3426(12) 0.5075(2) 0.8965(3) 0.0317(14) Uani 1 1 d . . .
H17 H 0.463 0.5022 0.9259 0.038 Uiso 1 1 calc R . .
C18 C 0.3689(12) 0.49852(19) 0.8385(3) 0.0313(14) Uani 1 1 d . . .
H18 H 0.5048 0.4873 0.828 0.038 Uiso 1 1 calc R . .
C19 C 0.1903(12) 0.5064(2) 0.7959(3) 0.0312(14) Uani 1 1 d . . .
C20 C -0.0150(11) 0.5191(2) 0.8125(3) 0.0334(15) Uani 1 1 d . . .
H20 H -0.1416 0.5213 0.784 0.04 Uiso 1 1 calc R . .
C21 C -0.0343(12) 0.5285(2) 0.8709(3) 0.0341(15) Uani 1 1 d . . .
H21 H -0.173 0.5382 0.8819 0.041 Uiso 1 1 calc R . .
N22 N 0.2031(10) 0.50597(18) 0.7334(3) 0.0350(13) Uani 1 1 d . . .
N23 N 0.4004(10) 0.50716(17) 0.7207(2) 0.0323(12) Uani 1 1 d . . .
C24 C 0.4179(12) 0.5133(2) 0.6590(3) 0.0323(15) Uani 1 1 d . . .
C25 C 0.6281(12) 0.5253(2) 0.6461(3) 0.0355(16) Uani 1 1 d . . .
H25 H 0.7527 0.5241 0.6754 0.043 Uiso 1 1 calc R . .
C26 C 0.6553(12) 0.5390(2) 0.5901(3) 0.0376(16) Uani 1 1 d . . .
H26 H 0.8 0.5472 0.5813 0.045 Uiso 1 1 calc R . .
C27 C 0.4756(12) 0.5410(2) 0.5463(3) 0.0306(14) Uani 1 1 d . . .
C28 C 0.2691(12) 0.5265(2) 0.5599(3) 0.0326(15) Uani 1 1 d . . .
H28 H 0.1459 0.5261 0.5301 0.039 Uiso 1 1 calc R . .
C29 C 0.2387(12) 0.5129(2) 0.6153(3) 0.0329(15) Uani 1 1 d . . .
H29 H 0.0962 0.5032 0.6236 0.039 Uiso 1 1 calc R . .
C30 C 0.5104(13) 0.5605(2) 0.4882(3) 0.0358(16) Uani 1 1 d . . .
H30A H 0.6669 0.5556 0.4797 0.043 Uiso 1 1 calc R . .
H30B H 0.4097 0.5476 0.4567 0.043 Uiso 1 1 calc R . .
N31 N 0.4689(10) 0.60335(17) 0.4858(2) 0.0319(13) Uani 1 1 d . . .
C32 C 0.6025(11) 0.6251(2) 0.5327(3) 0.0332(15) Uani 1 1 d . . .
H32A H 0.7637 0.6191 0.5313 0.04 Uiso 1 1 calc R . .
H32B H 0.56 0.6163 0.5714 0.04 Uiso 1 1 calc R . .
C33 C 0.5659(12) 0.6696(2) 0.5265(3) 0.0383(16) Uani 1 1 d . . .
H33A H 0.6543 0.6835 0.5593 0.046 Uiso 1 1 calc R . .
H33B H 0.6179 0.6788 0.4891 0.046 Uiso 1 1 calc R . .
N34 N 0.3277(10) 0.67876(17) 0.5272(3) 0.0361(13) Uani 1 1 d . . .
C35 C 0.2018(12) 0.6586(2) 0.4779(3) 0.0371(16) Uani 1 1 d . . .
H35A H 0.2566 0.6673 0.4405 0.045 Uiso 1 1 calc R . .
H35B H 0.0407 0.6655 0.4766 0.045 Uiso 1 1 calc R . .
C36 C 0.2307(11) 0.6141(2) 0.4848(3) 0.0350(16) Uani 1 1 d . . .
H36A H 0.1733 0.6054 0.5219 0.042 Uiso 1 1 calc R . .
H36B H 0.1427 0.6004 0.4517 0.042 Uiso 1 1 calc R . .
C37 C 0.2877(15) 0.7217(2) 0.5265(4) 0.047(2) Uani 1 1 d . . .
H37A H 0.1255 0.7268 0.5162 0.056 Uiso 1 1 calc R . .
H37B H 0.3704 0.7341 0.4958 0.056 Uiso 1 1 calc R . .
C38 C 0.3614(14) 0.7407(2) 0.5852(3) 0.0420(18) Uani 1 1 d . . .
C39 C 0.5464(18) 0.7635(3) 0.5955(4) 0.061(2) Uani 1 1 d . . .
H39 H 0.636 0.7683 0.5643 0.073 Uiso 1 1 calc R . .
C40 C 0.6108(19) 0.7803(3) 0.6505(5) 0.070(3) Uani 1 1 d . . .
H40 H 0.7434 0.7959 0.6561 0.084 Uiso 1 1 calc R . .
C41 C 0.4850(18) 0.7743(2) 0.6964(4) 0.054(2) Uani 1 1 d . . .
C42 C 0.2969(18) 0.7518(4) 0.6862(4) 0.069(3) Uani 1 1 d . . .
H42 H 0.207 0.7474 0.7175 0.082 Uiso 1 1 calc R . .
C43 C 0.2327(16) 0.7354(3) 0.6325(4) 0.064(3) Uani 1 1 d . . .
H43 H 0.0989 0.7201 0.6271 0.077 Uiso 1 1 calc R . .
I44 I 0.63667(7) 0.611576(13) 0.372590(17) 0.03301(16) Uani 1 1 d . . .
C45 C 0.7778(11) 0.6061(2) 0.2927(3) 0.0310(15) Uani 1 1 d . . .
C46 C 0.6736(12) 0.6226(2) 0.2411(3) 0.0341(15) Uani 1 1 d . . .
F47 F 0.4809(7) 0.64340(15) 0.24219(18) 0.0496(12) Uani 1 1 d . . .
C48 C 0.7666(12) 0.6200(2) 0.1893(3) 0.0326(15) Uani 1 1 d . . .
F49 F 0.6609(7) 0.63785(15) 0.14085(17) 0.0500(12) Uani 1 1 d . . .
C50 C 0.9626(12) 0.5998(2) 0.1844(3) 0.0282(14) Uani 1 1 d . . .
I51 I 1.09360(7) 0.594653(13) 0.103109(18) 0.03365(17) Uani 1 1 d . . .
C52 C 1.0683(11) 0.5831(2) 0.2356(3) 0.0292(14) Uani 1 1 d . . .
F53 F 1.2623(7) 0.56302(13) 0.23472(18) 0.0407(10) Uani 1 1 d . . .
C54 C 0.9751(11) 0.5862(2) 0.2884(3) 0.0278(14) Uani 1 1 d . . .
F55 F 1.0822(7) 0.56904(13) 0.33618(16) 0.0388(9) Uani 1 1 d . . .
C56 C -0.103(4) 0.6309(7) 0.7269(8) 0.15(4) Uiso 0.2 1 d PD A 1
H56 H -0.1953 0.6109 0.746 0.186 Uiso 0.2 1 calc PR A 1
Cl57 Cl -0.285(4) 0.6667(8) 0.6904(11) 0.146(9) Uiso 0.2 1 d PD A 1
Cl58 Cl 0.083(5) 0.6542(9) 0.7821(9) 0.161(11) Uiso 0.2 1 d PD A 1
Cl59 Cl 0.053(4) 0.6061(6) 0.6757(8) 0.108(6) Uiso 0.2 1 d PD A 1
C64 C 0.112(3) 0.6588(5) 0.6997(6) 0.14(2) Uiso 0.3 1 d PD B 2
H64 H 0.199 0.679 0.6794 0.165 Uiso 0.3 1 calc PR B 2
Cl65 Cl -0.175(2) 0.6703(4) 0.6839(6) 0.111(4) Uiso 0.3 1 d PD B 2
Cl62 Cl 0.197(3) 0.6624(5) 0.7759(6) 0.141(6) Uiso 0.3 1 d PD B 2
Cl63 Cl 0.177(3) 0.6118(5) 0.6720(8) 0.165(7) Uiso 0.3 1 d PD B 2

loop_
_atom_site_aniso_label
_atom_site_aniso_U_11
_atom_site_aniso_U_22
_atom_site_aniso_U_33
_atom_site_aniso_U_23
_atom_site_aniso_U_13
_atom_site_aniso_U_12
C1 0.163(12) 0.029(5) 0.054(6) 0.005(4) -0.017(7) -0.012(6)
C2 0.084(6) 0.028(4) 0.045(5) 0.002(3) -0.005(4) -0.013(4)
C3 0.066(6) 0.058(6) 0.060(6) 0.021(5) 0.019(5) 0.001(5)
C4 0.047(5) 0.055(5) 0.061(5) 0.018(4) 0.009(4) 0.017(4)
C5 0.044(4) 0.019(3) 0.049(4) -0.004(3) -0.001(3) -0.011(3)
C6 0.065(5) 0.034(4) 0.051(5) -0.004(3) 0.003(4) 0.006(4)
C7 0.087(7) 0.027(4) 0.060(5) -0.005(4) -0.016(5) 0.020(4)
C8 0.057(5) 0.037(4) 0.035(4) -0.003(3) -0.004(3) -0.015(4)
N9 0.038(3) 0.022(3) 0.031(3) 0.000(2) -0.003(2) -0.008(2)
C10 0.035(4) 0.035(4) 0.029(3) 0.003(3) -0.004(3) -0.007(3)
C11 0.035(4) 0.032(4) 0.033(4) 0.006(3) 0.001(3) 0.000(3)
N12 0.031(3) 0.025(3) 0.026(3) -0.001(2) 0.005(2) -0.007(2)
C13 0.025(3) 0.032(4) 0.040(4) -0.001(3) -0.005(3) -0.002(3)
C14 0.042(4) 0.028(4) 0.040(4) -0.002(3) 0.000(3) 0.001(3)
C15 0.038(4) 0.029(4) 0.036(4) -0.001(3) 0.010(3) -0.006(3)
C16 0.039(4) 0.025(3) 0.032(3) 0.001(3) 0.009(3) -0.014(3)
C17 0.039(4) 0.023(3) 0.033(4) 0.004(3) 0.003(3) 0.002(3)
C18 0.036(4) 0.022(3) 0.037(4) 0.003(3) 0.010(3) -0.003(3)
C19 0.039(4) 0.025(3) 0.030(3) -0.007(3) 0.006(3) -0.005(3)
C20 0.028(3) 0.038(4) 0.035(4) -0.005(3) 0.008(3) -0.004(3)
C21 0.030(4) 0.035(4) 0.037(4) -0.004(3) 0.007(3) -0.007(3)
N22 0.033(3) 0.034(3) 0.039(3) -0.003(3) 0.010(3) -0.003(3)
N23 0.036(3) 0.030(3) 0.032(3) 0.004(2) 0.007(2) 0.005(2)
C24 0.039(4) 0.026(4) 0.032(4) 0.002(3) 0.009(3) 0.009(3)
C25 0.032(4) 0.041(4) 0.034(4) 0.007(3) 0.004(3) 0.009(3)
C26 0.035(4) 0.039(4) 0.040(4) 0.007(3) 0.011(3) 0.011(3)
C27 0.037(4) 0.029(4) 0.028(3) 0.001(3) 0.012(3) 0.011(3)
C28 0.037(4) 0.027(3) 0.034(4) -0.002(3) 0.004(3) 0.007(3)
C29 0.034(4) 0.027(4) 0.040(4) -0.003(3) 0.013(3) 0.004(3)
C30 0.046(4) 0.033(4) 0.031(4) 0.003(3) 0.015(3) 0.013(3)
N31 0.035(3) 0.032(3) 0.031(3) 0.004(2) 0.009(2) 0.010(2)
C32 0.024(3) 0.037(4) 0.039(4) 0.003(3) 0.004(3) 0.003(3)
C33 0.034(4) 0.035(4) 0.046(4) 0.002(3) 0.002(3) 0.002(3)
N34 0.041(3) 0.024(3) 0.044(3) 0.005(2) 0.006(3) 0.013(3)
C35 0.037(4) 0.039(4) 0.036(4) 0.006(3) 0.004(3) 0.014(3)
C36 0.025(3) 0.043(4) 0.037(4) 0.003(3) 0.005(3) 0.004(3)
C37 0.059(5) 0.029(4) 0.053(5) 0.017(3) 0.005(4) 0.017(4)
C38 0.053(5) 0.033(4) 0.040(4) 0.008(3) 0.006(3) 0.013(4)
C39 0.088(7) 0.035(5) 0.064(6) 0.009(4) 0.027(5) -0.007(5)
C40 0.084(7) 0.045(6) 0.080(7) 0.010(5) 0.008(6) -0.021(5)
C41 0.085(7) 0.022(4) 0.053(5) 0.009(3) -0.002(5) -0.002(4)
C42 0.073(7) 0.090(8) 0.045(5) -0.003(5) 0.018(5) -0.008(6)
C43 0.054(5) 0.082(7) 0.055(6) -0.006(5) 0.005(4) -0.003(5)
I44 0.0340(3) 0.0377(3) 0.0285(3) 0.00117(16) 0.00844(18) 0.00090(17)
C45 0.031(4) 0.034(4) 0.029(3) -0.002(3) 0.007(3) -0.002(3)
C46 0.031(4) 0.039(4) 0.032(4) 0.003(3) 0.002(3) 0.005(3)
F47 0.037(2) 0.072(3) 0.041(2) 0.006(2) 0.0057(18) 0.023(2)
C48 0.032(4) 0.039(4) 0.026(3) -0.001(3) 0.000(3) 0.003(3)
F49 0.048(3) 0.073(3) 0.028(2) 0.013(2) -0.0017(18) 0.015(2)
C50 0.036(4) 0.027(3) 0.023(3) -0.003(2) 0.008(3) -0.006(3)
I51 0.0372(3) 0.0370(3) 0.0277(3) -0.00411(16) 0.00767(18) -0.00385(18)
C52 0.028(3) 0.028(3) 0.031(3) 0.000(3) 0.003(3) 0.001(3)
F53 0.034(2) 0.042(2) 0.047(2) -0.0001(18) 0.0087(18) 0.0110(18)
C54 0.031(3) 0.027(3) 0.025(3) 0.002(3) 0.000(3) -0.004(3)
F55 0.038(2) 0.048(3) 0.030(2) 0.0101(17) 0.0016(17) 0.0075(19)

loop_
_atom_type_symbol
_atom_type_description
_atom_type_scat_dispersion_real
_atom_type_scat_dispersion_imag
_atom_type_scat_source
C C 0.0181 0.0091 'International Tables Vol C Tables 4.2.6.8 and 6.1.1.4'
H H 0 0 'International Tables Vol C Tables 4.2.6.8 and 6.1.1.4'
N N 0.0311 0.018 'International Tables Vol C Tables 4.2.6.8 and 6.1.1.4'
F F 0.0727 0.0534 'International Tables Vol C Tables 4.2.6.8 and 6.1.1.4'
Cl Cl 0.3639 0.7018 'International Tables Vol C Tables 4.2.6.8 and 6.1.1.4'
I I -0.3257 6.8362 'International Tables Vol C Tables 4.2.6.8 and 6.1.1.4'

loop_
_geom_angle_atom_site_label_1
_geom_angle_atom_site_label_2
_geom_angle_atom_site_label_3
_geom_angle
_geom_angle_site_symmetry_1
_geom_angle_site_symmetry_3
_geom_angle_publ_flag
C2 C1 C41 114.7(7) . . ?
C2 C1 H1A 108.6 . . ?
C41 C1 H1A 108.6 . . ?
C2 C1 H1B 108.6 . . ?
C41 C1 H1B 108.6 . . ?
H1A C1 H1B 107.6 . . ?
C3 C2 C7 117.3(8) . . ?
C3 C2 C1 120.6(10) . . ?
C7 C2 C1 122.0(9) . . ?
C2 C3 C4 122.0(9) . . ?
C2 C3 H3 119 . . ?
C4 C3 H3 119 . . ?
C3 C4 C5 121.0(8) . . ?
C3 C4 H4 119.5 . . ?
C5 C4 H4 119.5 . . ?
C6 C5 C4 117.4(7) . . ?
C6 C5 C8 123.1(8) . . ?
C4 C5 C8 119.4(7) . . ?
C5 C6 C7 120.7(8) . . ?
C5 C6 H6 119.7 . . ?
C7 C6 H6 119.7 . . ?
C2 C7 C6 121.6(8) . . ?
C2 C7 H7 119.2 . . ?
C6 C7 H7 119.2 . . ?
N9 C8 C5 113.1(6) . . ?
N9 C8 H8A 109 . . ?
C5 C8 H8A 109 . . ?
N9 C8 H8B 109 . . ?
C5 C8 H8B 109 . . ?
H8A C8 H8B 107.8 . . ?
C10 N9 C14 108.8(5) . . ?
C10 N9 C8 111.0(5) . . ?
C14 N9 C8 110.6(6) . . ?
N9 C10 C11 109.6(5) . . ?
N9 C10 H10A 109.7 . . ?
C11 C10 H10A 109.7 . . ?
N9 C10 H10B 109.7 . . ?
C11 C10 H10B 109.7 . . ?
H10A C10 H10B 108.2 . . ?
N12 C11 C10 109.8(6) . . ?
N12 C11 H11A 109.7 . . ?
C10 C11 H11A 109.7 . . ?
N12 C11 H11B 109.7 . . ?
C10 C11 H11B 109.7 . . ?
H11A C11 H11B 108.2 . . ?
C11 N12 C13 109.1(5) . . ?
C11 N12 C15 114.2(5) . . ?
C13 N12 C15 112.9(5) . . ?
N12 C13 C14 111.5(6) . . ?
N12 C13 H13A 109.3 . . ?
C14 C13 H13A 109.3 . . ?
N12 C13 H13B 109.3 . . ?
C14 C13 H13B 109.3 . . ?
H13A C13 H13B 108 . . ?
N9 C14 C13 110.7(6) . . ?
N9 C14 H14A 109.5 . . ?
C13 C14 H14A 109.5 . . ?
N9 C14 H14B 109.5 . . ?
C13 C14 H14B 109.5 . . ?
H14A C14 H14B 108.1 . . ?
N12 C15 C16 114.8(5) . . ?
N12 C15 H15A 108.6 . . ?
C16 C15 H15A 108.6 . . ?
N12 C15 H15B 108.6 . . ?
C16 C15 H15B 108.6 . . ?
H15A C15 H15B 107.5 . . ?
C21 C16 C17 118.7(6) . . ?
C21 C16 C15 118.9(6) . . ?
C17 C16 C15 122.0(6) . . ?
C18 C17 C16 122.0(7) . . ?
C18 C17 H17 119 . . ?
C16 C17 H17 119 . . ?
C17 C18 C19 118.2(6) . . ?
C17 C18 H18 120.9 . . ?
C19 C18 H18 120.9 . . ?
C20 C19 C18 120.2(6) . . ?
C20 C19 N22 114.4(6) . . ?
C18 C19 N22 125.1(6) . . ?
C21 C20 C19 119.8(7) . . ?
C21 C20 H20 120.1 . . ?
C19 C20 H20 120.1 . . ?
C16 C21 C20 120.6(7) . . ?
C16 C21 H21 119.7 . . ?
C20 C21 H21 119.7 . . ?
N23 N22 C19 112.3(6) . . ?
N22 N23 C24 113.5(6) . . ?
C25 C24 C29 120.3(6) . . ?
C25 C24 N23 114.2(6) . . ?
C29 C24 N23 125.0(6) . . ?
C24 C25 C26 119.3(7) . . ?
C24 C25 H25 120.3 . . ?
C26 C25 H25 120.3 . . ?
C25 C26 C27 121.6(7) . . ?
C25 C26 H26 119.2 . . ?
C27 C26 H26 119.2 . . ?
C28 C27 C26 117.4(6) . . ?
C28 C27 C30 123.6(7) . . ?
C26 C27 C30 119.0(7) . . ?
C29 C28 C27 121.8(7) . . ?
C29 C28 H28 119.1 . . ?
C27 C28 H28 119.1 . . ?
C28 C29 C24 119.4(6) . . ?
C28 C29 H29 120.3 . . ?
C24 C29 H29 120.3 . . ?
N31 C30 C27 115.0(5) . . ?
N31 C30 H30A 108.5 . . ?
C27 C30 H30A 108.5 . . ?
N31 C30 H30B 108.5 . . ?
C27 C30 H30B 108.5 . . ?
H30A C30 H30B 107.5 . . ?
C30 N31 C32 112.8(6) . . ?
C30 N31 C36 113.9(6) . . ?
C32 N31 C36 110.0(5) . . ?
C30 N31 I44 93.2(4) . . ?
C32 N31 I44 113.2(4) . . ?
C36 N31 I44 113.0(4) . . ?
N31 C32 C33 111.2(6) . . ?
N31 C32 H32A 109.4 . . ?
C33 C32 H32A 109.4 . . ?
N31 C32 H32B 109.4 . . ?
C33 C32 H32B 109.4 . . ?
H32A C32 H32B 108 . . ?
N34 C33 C32 109.9(6) . . ?
N34 C33 H33A 109.7 . . ?
C32 C33 H33A 109.7 . . ?
N34 C33 H33B 109.7 . . ?
C32 C33 H33B 109.7 . . ?
H33A C33 H33B 108.2 . . ?
C35 N34 C33 108.7(6) . . ?
C35 N34 C37 112.4(6) . . ?
C33 N34 C37 111.6(6) . . ?
N34 C35 C36 109.7(6) . . ?
N34 C35 H35A 109.7 . . ?
C36 C35 H35A 109.7 . . ?
N34 C35 H35B 109.7 . . ?
C36 C35 H35B 109.7 . . ?
H35A C35 H35B 108.2 . . ?
N31 C36 C35 110.3(6) . . ?
N31 C36 H36A 109.6 . . ?
C35 C36 H36A 109.6 . . ?
N31 C36 H36B 109.6 . . ?
C35 C36 H36B 109.6 . . ?
H36A C36 H36B 108.1 . . ?
N34 C37 C38 112.1(6) . . ?
N34 C37 H37A 109.2 . . ?
C38 C37 H37A 109.2 . . ?
N34 C37 H37B 109.2 . . ?
C38 C37 H37B 109.2 . . ?
H37A C37 H37B 107.9 . . ?
C39 C38 C43 116.4(8) . . ?
C39 C38 C37 123.9(8) . . ?
C43 C38 C37 119.7(8) . . ?
C38 C39 C40 122.3(9) . . ?
C38 C39 H39 118.8 . . ?
C40 C39 H39 118.8 . . ?
C41 C40 C39 120.6(9) . . ?
C41 C40 H40 119.7 . . ?
C39 C40 H40 119.7 . . ?
C42 C41 C40 117.6(9) . . ?
C42 C41 C1 122.2(10) . . ?
C40 C41 C1 120.2(10) . . ?
C41 C42 C43 122.2(9) . . ?
C41 C42 H42 118.9 . . ?
C43 C42 H42 118.9 . . ?
C42 C43 C38 121.0(10) . . ?
C42 C43 H43 119.5 . . ?
C38 C43 H43 119.5 . . ?
C45 I44 N31 168.9(2) . . ?
C54 C45 C46 116.7(6) . . ?
C54 C45 I44 122.3(5) . . ?
C46 C45 I44 121.0(5) . . ?
F47 C46 C48 118.4(6) . . ?
F47 C46 C45 120.0(6) . . ?
C48 C46 C45 121.5(7) . . ?
F49 C48 C46 118.8(6) . . ?
F49 C48 C50 118.9(6) . . ?
C46 C48 C50 122.2(6) . . ?
C48 C50 C52 116.8(6) . . ?
C48 C50 I51 121.0(5) . . ?
C52 C50 I51 122.2(5) . . ?
C50 I51 N12 172.5(2) . 1_654 ?
F53 C52 C54 118.5(6) . . ?
F53 C52 C50 120.6(6) . . ?
C54 C52 C50 120.9(6) . . ?
F55 C54 C45 119.7(6) . . ?
F55 C54 C52 118.4(6) . . ?
C45 C54 C52 121.9(6) . . ?
Cl57 C56 Cl58 110.1(6) . . ?
Cl57 C56 Cl59 110.4(6) . . ?
Cl58 C56 Cl59 109.9(7) . . ?
Cl57 C56 H56 108.8 . . ?
Cl58 C56 H56 108.8 . . ?
Cl59 C56 H56 108.8 . . ?
Cl63 C64 Cl65 111.8(7) . . ?
Cl63 C64 Cl62 111.3(6) . . ?
Cl65 C64 Cl62 111.3(6) . . ?
Cl63 C64 H64 107.4 . . ?
Cl65 C64 H64 107.4 . . ?
Cl62 C64 H64 107.4 . . ?

loop_
_geom_bond_atom_site_label_1
_geom_bond_atom_site_label_2
_geom_bond_distance
_geom_bond_site_symmetry_2
_geom_bond_publ_flag
C1 C2 1.524(12) . ?
C1 C41 1.525(13) . ?
C1 H1A 0.99 . ?
C1 H1B 0.99 . ?
C2 C3 1.365(13) . ?
C2 C7 1.377(14) . ?
C3 C4 1.380(12) . ?
C3 H3 0.95 . ?
C4 C5 1.390(12) . ?
C4 H4 0.95 . ?
C5 C6 1.377(11) . ?
C5 C8 1.496(10) . ?
C6 C7 1.395(13) . ?
C6 H6 0.95 . ?
C7 H7 0.95 . ?
C8 N9 1.463(9) . ?
C8 H8A 0.99 . ?
C8 H8B 0.99 . ?
N9 C10 1.453(9) . ?
N9 C14 1.454(9) . ?
C10 C11 1.522(10) . ?
C10 H10A 0.99 . ?
C10 H10B 0.99 . ?
C11 N12 1.462(9) . ?
C11 H11A 0.99 . ?
C11 H11B 0.99 . ?
N12 C13 1.470(9) . ?
N12 C15 1.478(8) . ?
C13 C14 1.509(9) . ?
C13 H13A 0.99 . ?
C13 H13B 0.99 . ?
C14 H14A 0.99 . ?
C14 H14B 0.99 . ?
C15 C16 1.517(9) . ?
C15 H15A 0.99 . ?
C15 H15B 0.99 . ?
C16 C21 1.379(10) . ?
C16 C17 1.387(10) . ?
C17 C18 1.382(10) . ?
C17 H17 0.95 . ?
C18 C19 1.396(10) . ?
C18 H18 0.95 . ?
C19 C20 1.390(10) . ?
C19 N22 1.437(9) . ?
C20 C21 1.386(10) . ?
C20 H20 0.95 . ?
C21 H21 0.95 . ?
N22 N23 1.245(8) . ?
N23 C24 1.439(9) . ?
C24 C25 1.380(10) . ?
C24 C29 1.387(10) . ?
C25 C26 1.387(10) . ?
C25 H25 0.95 . ?
C26 C27 1.393(10) . ?
C26 H26 0.95 . ?
C27 C28 1.393(10) . ?
C27 C30 1.514(9) . ?
C28 C29 1.377(10) . ?
C28 H28 0.95 . ?
C29 H29 0.95 . ?
C30 N31 1.462(9) . ?
C30 H30A 0.99 . ?
C30 H30B 0.99 . ?
N31 C32 1.467(9) . ?
N31 C36 1.470(9) . ?
N31 I44 2.880(5) . ?
C32 C33 1.516(10) . ?
C32 H32A 0.99 . ?
C32 H32B 0.99 . ?
C33 N34 1.461(9) . ?
C33 H33A 0.99 . ?
C33 H33B 0.99 . ?
N34 C35 1.457(10) . ?
N34 C37 1.466(9) . ?
C35 C36 1.512(10) . ?
C35 H35A 0.99 . ?
C35 H35B 0.99 . ?
C36 H36A 0.99 . ?
C36 H36B 0.99 . ?
C37 C38 1.508(12) . ?
C37 H37A 0.99 . ?
C37 H37B 0.99 . ?
C38 C39 1.348(13) . ?
C38 C43 1.401(12) . ?
C39 C40 1.393(14) . ?
C39 H39 0.95 . ?
C40 C41 1.367(14) . ?
C40 H40 0.95 . ?
C41 C42 1.357(14) . ?
C42 C43 1.365(13) . ?
C42 H42 0.95 . ?
C43 H43 0.95 . ?
I44 C45 2.095(7) . ?
C45 C54 1.369(10) . ?
C45 C46 1.393(10) . ?
C46 F47 1.351(8) . ?
C46 C48 1.361(10) . ?
C48 F49 1.357(8) . ?
C48 C50 1.371(10) . ?
C50 C52 1.390(10) . ?
C50 I51 2.095(6) . ?
I51 N12 2.982(5) 1_654 ?
C52 F53 1.346(8) . ?
C52 C54 1.383(9) . ?
C54 F55 1.339(8) . ?
C56 Cl57 1.775(5) . ?
C56 Cl58 1.776(7) . ?
C56 Cl59 1.776(7) . ?
C56 H56 1 . ?
C64 Cl63 1.762(7) . ?
C64 Cl65 1.764(7) . ?
C64 Cl62 1.766(5) . ?
C64 H64 1 . ?

loop_
_geom_torsion_atom_site_label_1
_geom_torsion_atom_site_label_2
_geom_torsion_atom_site_label_3
_geom_torsion_atom_site_label_4
_geom_torsion
_geom_torsion_site_symmetry_1
_geom_torsion_site_symmetry_2
_geom_torsion_site_symmetry_3
_geom_torsion_site_symmetry_4
_geom_torsion_publ_flag
C41 C1 C2 C3 72.9(14) . . . . ?
C41 C1 C2 C7 -109.8(11) . . . . ?
C7 C2 C3 C4 -1.1(15) . . . . ?
C1 C2 C3 C4 176.4(9) . . . . ?
C2 C3 C4 C5 0.7(16) . . . . ?
C3 C4 C5 C6 0.5(13) . . . . ?
C3 C4 C5 C8 -175.9(8) . . . . ?
C4 C5 C6 C7 -1.3(12) . . . . ?
C8 C5 C6 C7 175.0(8) . . . . ?
C3 C2 C7 C6 0.2(14) . . . . ?
C1 C2 C7 C6 -177.2(9) . . . . ?
C5 C6 C7 C2 1.0(14) . . . . ?
C6 C5 C8 N9 107.0(9) . . . . ?
C4 C5 C8 N9 -76.8(10) . . . . ?
C5 C8 N9 C10 160.4(6) . . . . ?
C5 C8 N9 C14 -78.8(8) . . . . ?
C14 N9 C10 C11 61.2(7) . . . . ?
C8 N9 C10 C11 -177.0(6) . . . . ?
N9 C10 C11 N12 -61.7(7) . . . . ?
C10 C11 N12 C13 57.9(7) . . . . ?
C10 C11 N12 C15 -174.7(5) . . . . ?
C11 N12 C13 C14 -56.0(7) . . . . ?
C15 N12 C13 C14 175.8(6) . . . . ?
C10 N9 C14 C13 -58.9(7) . . . . ?
C8 N9 C14 C13 179.0(6) . . . . ?
N12 C13 C14 N9 57.0(8) . . . . ?
C11 N12 C15 C16 -74.8(8) . . . . ?
C13 N12 C15 C16 50.6(8) . . . . ?
N12 C15 C16 C21 -92.3(8) . . . . ?
N12 C15 C16 C17 80.1(8) . . . . ?
C21 C16 C17 C18 5.0(10) . . . . ?
C15 C16 C17 C18 -167.4(6) . . . . ?
C16 C17 C18 C19 0.0(10) . . . . ?
C17 C18 C19 C20 -6.5(10) . . . . ?
C17 C18 C19 N22 167.8(6) . . . . ?
C18 C19 C20 C21 7.8(10) . . . . ?
N22 C19 C20 C21 -167.0(6) . . . . ?
C17 C16 C21 C20 -3.7(10) . . . . ?
C15 C16 C21 C20 169.0(6) . . . . ?
C19 C20 C21 C16 -2.6(11) . . . . ?
C20 C19 N22 N23 158.4(6) . . . . ?
C18 C19 N22 N23 -16.2(10) . . . . ?
C19 N22 N23 C24 -170.4(6) . . . . ?
N22 N23 C24 C25 163.4(6) . . . . ?
N22 N23 C24 C29 -8.2(10) . . . . ?
C29 C24 C25 C26 3.6(11) . . . . ?
N23 C24 C25 C26 -168.4(6) . . . . ?
C24 C25 C26 C27 0.0(11) . . . . ?
C25 C26 C27 C28 -3.6(10) . . . . ?
C25 C26 C27 C30 173.1(7) . . . . ?
C26 C27 C28 C29 3.7(10) . . . . ?
C30 C27 C28 C29 -172.9(6) . . . . ?
C27 C28 C29 C24 -0.2(10) . . . . ?
C25 C24 C29 C28 -3.6(10) . . . . ?
N23 C24 C29 C28 167.6(6) . . . . ?
C28 C27 C30 N31 87.6(9) . . . . ?
C26 C27 C30 N31 -88.9(8) . . . . ?
C27 C30 N31 C32 55.4(8) . . . . ?
C27 C30 N31 C36 -70.9(8) . . . . ?
C27 C30 N31 I44 172.3(6) . . . . ?
C30 N31 C32 C33 176.5(6) . . . . ?
C36 N31 C32 C33 -55.2(7) . . . . ?
I44 N31 C32 C33 72.2(6) . . . . ?
N31 C32 C33 N34 57.7(8) . . . . ?
C32 C33 N34 C35 -60.5(7) . . . . ?
C32 C33 N34 C37 175.0(6) . . . . ?
C33 N34 C35 C36 62.1(7) . . . . ?
C37 N34 C35 C36 -174.0(6) . . . . ?
C30 N31 C36 C35 -176.0(6) . . . . ?
C32 N31 C36 C35 56.3(7) . . . . ?
I44 N31 C36 C35 -71.3(6) . . . . ?
N34 C35 C36 N31 -60.4(8) . . . . ?
C35 N34 C37 C38 163.5(7) . . . . ?
C33 N34 C37 C38 -74.2(8) . . . . ?
N34 C37 C38 C39 106.6(9) . . . . ?
N34 C37 C38 C43 -74.1(10) . . . . ?
C43 C38 C39 C40 1.5(14) . . . . ?
C37 C38 C39 C40 -179.3(8) . . . . ?
C38 C39 C40 C41 -0.7(16) . . . . ?
C39 C40 C41 C42 -0.2(15) . . . . ?
C39 C40 C41 C1 -178.8(9) . . . . ?
C2 C1 C41 C42 45.2(16) . . . . ?
C2 C1 C41 C40 -136.2(11) . . . . ?
C40 C41 C42 C43 0.1(16) . . . . ?
C1 C41 C42 C43 178.7(10) . . . . ?
C41 C42 C43 C38 0.8(17) . . . . ?
C39 C38 C43 C42 -1.5(14) . . . . ?
C37 C38 C43 C42 179.2(9) . . . . ?
C30 N31 I44 C45 -8.1(14) . . . . ?
C32 N31 I44 C45 108.4(12) . . . . ?
C36 N31 I44 C45 -125.7(11) . . . . ?
N31 I44 C45 C54 -40.9(15) . . . . ?
N31 I44 C45 C46 139.1(10) . . . . ?
C54 C45 C46 F47 -178.6(7) . . . . ?
I44 C45 C46 F47 1.4(10) . . . . ?
C54 C45 C46 C48 -1.5(11) . . . . ?
I44 C45 C46 C48 178.4(6) . . . . ?
F47 C46 C48 F49 -0.8(11) . . . . ?
C45 C46 C48 F49 -178.0(7) . . . . ?
F47 C46 C48 C50 179.5(7) . . . . ?
C45 C46 C48 C50 2.4(12) . . . . ?
F49 C48 C50 C52 178.0(6) . . . . ?
C46 C48 C50 C52 -2.4(11) . . . . ?
F49 C48 C50 I51 -2.0(9) . . . . ?
C46 C48 C50 I51 177.6(6) . . . . ?
C48 C50 C52 F53 -179.6(6) . . . . ?
I51 C50 C52 F53 0.4(9) . . . . ?
C48 C50 C52 C54 1.6(10) . . . . ?
I51 C50 C52 C54 -178.4(5) . . . . ?
C46 C45 C54 F55 -179.0(6) . . . . ?
I44 C45 C54 F55 1.0(9) . . . . ?
C46 C45 C54 C52 0.8(10) . . . . ?
I44 C45 C54 C52 -179.2(5) . . . . ?
F53 C52 C54 F55 0.1(9) . . . . ?
C50 C52 C54 F55 178.9(6) . . . . ?
F53 C52 C54 C45 -179.7(6) . . . . ?
C50 C52 C54 C45 -0.9(11) . . . . ?
